data_4124170
loop_
_publ_author_name
'Yin, Haolin'
'Carroll, Patrick J.'
'Anna, Jessica M.'
'Schelter, Eric J.'

_publ_section_title
;
 Luminescent Ce(III) Complexes as Stoichiometric and Catalytic
 Photoreductants for Halogen Atom Abstraction Reactions.
;
_journal_issue 29
_journal_name_full 'Journal of the American Chemical Society'
_journal_page_first 9234
_journal_page_last 9237
_journal_paper_doi 10.1021/jacs.5b05411
_journal_volume 137
_journal_year 2015
_chemical_formula_sum 'C31 H76 Ce Cl N5 Si6'
_chemical_formula_weight 863.08
_space_group_IT_number 14
_symmetry_cell_setting monoclinic
_symmetry_Int_Tables_number 14
_symmetry_space_group_name_Hall '-P 2yn'
_symmetry_space_group_name_H-M 'P 1 21/n 1'
_atom_sites_solution_hydrogens geom
_atom_sites_solution_primary direct
_audit_creation_method SHELXL-97
_cell_angle_alpha 90.00
_cell_angle_beta 97.552(6)
_cell_angle_gamma 90.00
_cell_formula_units_Z 4
_cell_length_a 9.3555(13)
_cell_length_b 23.472(3)
_cell_length_c 20.797(3)
_cell_measurement_temperature 100(1)
_cell_volume 4527.2(11)
_computing_data_collection 'Bruker APEX2'
_computing_data_reduction 'Bruker SAINT'
_computing_structure_refinement 'SHELXL-97 (Sheldrick, 2008)'
_computing_structure_solution 'SHELXS-97 (Sheldrick, 2008)'
_diffrn_ambient_temperature 100(1)
_diffrn_measured_fraction_theta_full 0.976
_diffrn_measured_fraction_theta_max 0.976
_diffrn_measurement_device 'CCD Area Detector'
_diffrn_measurement_device_type 'Bruker APEXII'
_diffrn_measurement_method 'phi and omega scans'
_diffrn_radiation_monochromator graphite
_diffrn_radiation_source 'sealed tube'
_diffrn_radiation_type MoK\a
_diffrn_radiation_wavelength 0.71073
_diffrn_reflns_av_R_equivalents 0.0334
_diffrn_reflns_av_sigmaI/netI 0.0193
_diffrn_reflns_limit_h_max 11
_diffrn_reflns_limit_h_min -12
_diffrn_reflns_limit_k_max 30
_diffrn_reflns_limit_k_min -30
_diffrn_reflns_limit_l_max 26
_diffrn_reflns_limit_l_min -26
_diffrn_reflns_number 97454
_diffrn_reflns_theta_full 27.61
_diffrn_reflns_theta_max 27.61
_diffrn_reflns_theta_min 1.31
_exptl_absorpt_coefficient_mu 1.249
_exptl_absorpt_correction_T_max 0.7456
_exptl_absorpt_correction_T_min 0.6245
_exptl_absorpt_correction_type multi-scan
_exptl_absorpt_process_details '(SADABS; Sheldrick, 2007)'
_exptl_crystal_density_diffrn 1.266
_exptl_crystal_density_method 'not measured'
_exptl_crystal_description plate
_exptl_crystal_F_000 1824
_exptl_crystal_size_max 0.60
_exptl_crystal_size_mid 0.12
_exptl_crystal_size_min 0.03
_refine_diff_density_max 0.451
_refine_diff_density_min -0.430
_refine_diff_density_rms 0.062
_refine_ls_extinction_method none
_refine_ls_goodness_of_fit_ref 1.077
_refine_ls_hydrogen_treatment constr
_refine_ls_matrix_type full
_refine_ls_number_parameters 415
_refine_ls_number_reflns 10261
_refine_ls_number_restraints 0
_refine_ls_restrained_S_all 1.077
_refine_ls_R_factor_all 0.0245
_refine_ls_R_factor_gt 0.0191
_refine_ls_shift/su_max 0.005
_refine_ls_shift/su_mean 0.000
_refine_ls_structure_factor_coef Fsqd
_refine_ls_weighting_details 'calc w=1/[\s^2^(Fo^2^)+(0.0125P)^2^+3.8767P] where P=(Fo^2^+2Fc^2^)/3'
_refine_ls_weighting_scheme calc
_refine_ls_wR_factor_gt 0.0424
_refine_ls_wR_factor_ref 0.0450
_reflns_number_gt 9169
_reflns_number_total 10261
_reflns_threshold_expression >2sigma(I)
_cod_data_source_file ja5b05411_si_002.cif
_cod_data_source_block UP4624
_cod_depositor_comments
;
The following automatic conversions were performed:
'_atom_site_symetry_multiplicity' tag replaced with
'_atom_site_symmetry_multiplicity' tag as specified in the
replacement file
'/usr/data/users/saulius/crontab/automatic-downloads/rss-feeds/ACS/lib/lists/replacement-tags.lst'.

Automatic conversion script
Id: cif_correct_tags 3376 2015-05-07 07:48:27Z andrius 

 Adding full bibliography for 4124167--4124170.cif.
;
_cod_original_cell_volume 4527.3(10)
_cod_original_sg_symbol_H-M 'P 21/n     '
_cod_database_code 4124170

loop_
_symmetry_equiv_pos_as_xyz
'x, y, z'
'-x+1/2, y+1/2, -z+1/2'
'-x, -y, -z'
'x-1/2, -y-1/2, z-1/2'

loop_
_atom_site_label
_atom_site_type_symbol
_atom_site_fract_x
_atom_site_fract_y
_atom_site_fract_z
_atom_site_U_iso_or_equiv
_atom_site_adp_type
_atom_site_occupancy
_atom_site_symmetry_multiplicity
_atom_site_calc_flag
_atom_site_refinement_flags
Ce1 Ce 0.955563(9) 0.137833(4) 0.742847(4) 0.00956(3) Uani 1 1 d .
Cl1 Cl 1.20862(4) 0.183893(18) 0.751181(19) 0.01862(8) Uani 1 1 d .
Si1 Si 0.72642(5) 0.188656(19) 0.61597(2) 0.01399(9) Uani 1 1 d .
Si2 Si 1.03238(5) 0.19215(2) 0.58765(2) 0.01534(9) Uani 1 1 d .
Si3 Si 0.73820(5) 0.155503(19) 0.86429(2) 0.01253(9) Uani 1 1 d .
Si4 Si 0.93760(5) 0.253525(19) 0.84707(2) 0.01466(9) Uani 1 1 d .
Si5 Si 1.25541(5) -0.04423(2) 0.73076(2) 0.01529(9) Uani 1 1 d .
Si6 Si 1.00869(5) -0.092397(19) 0.80165(2) 0.01389(9) Uani 1 1 d .
N1 N 0.90726(14) 0.17185(6) 0.63969(6) 0.0124(3) Uani 1 1 d .
N2 N 0.86916(13) 0.18616(5) 0.82256(6) 0.0119(3) Uani 1 1 d .
N3 N 0.92999(13) 0.03897(5) 0.71381(6) 0.0113(3) Uani 1 1 d .
N4 N 1.07440(13) 0.05981(6) 0.80589(6) 0.0118(3) Uani 1 1 d .
N5 N 1.08971(13) -0.03620(6) 0.76254(6) 0.0119(3) Uani 1 1 d .
C1 C 1.03136(15) 0.02010(6) 0.76172(7) 0.0105(3) Uani 1 1 d .
C2 C 0.63427(19) 0.14644(8) 0.54524(8) 0.0204(4) Uani 1 1 d .
H2a H 0.6767 0.1556 0.5069 0.031 Uiso 1 1 calc R
H2b H 0.5335 0.1558 0.5385 0.031 Uiso 1 1 calc R
H2c H 0.6457 0.1065 0.5543 0.031 Uiso 1 1 calc R
C3 C 0.6967(2) 0.26636(8) 0.59657(9) 0.0253(4) Uani 1 1 d .
H3a H 0.7355 0.2889 0.6333 0.038 Uiso 1 1 calc R
H3b H 0.5953 0.2737 0.5866 0.038 Uiso 1 1 calc R
H3c H 0.7443 0.2762 0.5599 0.038 Uiso 1 1 calc R
C4 C 0.62411(18) 0.17279(9) 0.68585(9) 0.0238(4) Uani 1 1 d .
H4a H 0.6354 0.1333 0.6973 0.036 Uiso 1 1 calc R
H4b H 0.5238 0.1811 0.6735 0.036 Uiso 1 1 calc R
H4c H 0.6610 0.1959 0.7224 0.036 Uiso 1 1 calc R
C5 C 1.1011(2) 0.26654(8) 0.60548(9) 0.0256(4) Uani 1 1 d .
H5a H 1.0212 0.2925 0.6025 0.038 Uiso 1 1 calc R
H5b H 1.1642 0.2771 0.5746 0.038 Uiso 1 1 calc R
H5c H 1.1530 0.2679 0.6485 0.038 Uiso 1 1 calc R
C6 C 1.19028(18) 0.14265(8) 0.59012(9) 0.0214(4) Uani 1 1 d .
H6a H 1.2446 0.1434 0.6326 0.032 Uiso 1 1 calc R
H6b H 1.2507 0.1545 0.5587 0.032 Uiso 1 1 calc R
H6c H 1.1564 0.1046 0.5803 0.032 Uiso 1 1 calc R
C7 C 0.9521(2) 0.19112(9) 0.49952(8) 0.0274(4) Uani 1 1 d .
H7a H 0.9163 0.1537 0.4881 0.041 Uiso 1 1 calc R
H7b H 1.0249 0.2011 0.4730 0.041 Uiso 1 1 calc R
H7c H 0.8744 0.2181 0.4926 0.041 Uiso 1 1 calc R
C8 C 0.56239(17) 0.19499(7) 0.85204(8) 0.0180(3) Uani 1 1 d .
H8a H 0.5807 0.2352 0.8513 0.027 Uiso 1 1 calc R
H8b H 0.5082 0.1864 0.8870 0.027 Uiso 1 1 calc R
H8c H 0.5083 0.1836 0.8116 0.027 Uiso 1 1 calc R
C9 C 0.70494(18) 0.08054(7) 0.83276(8) 0.0186(3) Uani 1 1 d .
H9a H 0.6431 0.0816 0.7921 0.028 Uiso 1 1 calc R
H9b H 0.6597 0.0587 0.8635 0.028 Uiso 1 1 calc R
H9c H 0.7951 0.0632 0.8267 0.028 Uiso 1 1 calc R
C10 C 0.79772(19) 0.15067(8) 0.95436(8) 0.0212(4) Uani 1 1 d .
H10a H 0.8158 0.1116 0.9663 0.032 Uiso 1 1 calc R
H10b H 0.7233 0.1655 0.9773 0.032 Uiso 1 1 calc R
H10c H 0.8843 0.1725 0.9653 0.032 Uiso 1 1 calc R
C11 C 1.11827(18) 0.24768(8) 0.89747(9) 0.0229(4) Uani 1 1 d .
H11a H 1.1086 0.2273 0.9367 0.034 Uiso 1 1 calc R
H11b H 1.1554 0.2851 0.9080 0.034 Uiso 1 1 calc R
H11c H 1.1834 0.2276 0.8735 0.034 Uiso 1 1 calc R
C12 C 0.8222(2) 0.29495(8) 0.89844(10) 0.0260(4) Uani 1 1 d .
H12a H 0.7343 0.3061 0.8724 0.039 Uiso 1 1 calc R
H12b H 0.8734 0.3283 0.9154 0.039 Uiso 1 1 calc R
H12c H 0.8003 0.2715 0.9337 0.039 Uiso 1 1 calc R
C13 C 0.9482(2) 0.29850(8) 0.77348(9) 0.0259(4) Uani 1 1 d .
H13a H 1.0106 0.2806 0.7464 0.039 Uiso 1 1 calc R
H13b H 0.9858 0.3354 0.7866 0.039 Uiso 1 1 calc R
H13c H 0.8536 0.3026 0.7497 0.039 Uiso 1 1 calc R
C14 C 0.86460(16) 0.00063(7) 0.66217(7) 0.0125(3) Uani 1 1 d .
H14 H 0.8880 -0.0386 0.6757 0.015 Uiso 1 1 calc R
C15 C 0.70016(16) 0.00713(7) 0.65372(8) 0.0151(3) Uani 1 1 d .
H15a H 0.6747 0.0459 0.6409 0.018 Uiso 1 1 calc R
H15b H 0.6651 -0.0002 0.6948 0.018 Uiso 1 1 calc R
C16 C 0.62742(18) -0.03431(8) 0.60224(8) 0.0207(4) Uani 1 1 d .
H16a H 0.6437 -0.0731 0.6175 0.025 Uiso 1 1 calc R
H16b H 0.5242 -0.0275 0.5961 0.025 Uiso 1 1 calc R
C17 C 0.68587(18) -0.02732(8) 0.53735(8) 0.0228(4) Uani 1 1 d .
H17a H 0.6452 -0.0566 0.5075 0.027 Uiso 1 1 calc R
H17b H 0.6565 0.0094 0.5187 0.027 Uiso 1 1 calc R
C18 C 0.85046(18) -0.03155(8) 0.54591(8) 0.0234(4) Uani 1 1 d .
H18a H 0.8849 -0.0238 0.5048 0.028 Uiso 1 1 calc R
H18b H 0.8792 -0.0700 0.5589 0.028 Uiso 1 1 calc R
C19 C 0.92015(17) 0.01069(8) 0.59721(8) 0.0173(3) Uani 1 1 d .
H19a H 1.0241 0.0061 0.6025 0.021 Uiso 1 1 calc R
H19b H 0.8979 0.0494 0.5828 0.021 Uiso 1 1 calc R
C20 C 1.17048(16) 0.04645(7) 0.86626(7) 0.0125(3) Uani 1 1 d .
H20 H 1.1993 0.0064 0.8648 0.015 Uiso 1 1 calc R
C21 C 1.08721(18) 0.05473(9) 0.92405(8) 0.0245(4) Uani 1 1 d .
H21a H 1.0036 0.0299 0.9191 0.029 Uiso 1 1 calc R
H21b H 1.0531 0.0937 0.9244 0.029 Uiso 1 1 calc R
C22 C 1.1797(2) 0.04181(10) 0.98920(9) 0.0305(5) Uani 1 1 d .
H22a H 1.1241 0.0497 1.0244 0.037 Uiso 1 1 calc R
H22b H 1.2050 0.0017 0.9910 0.037 Uiso 1 1 calc R
C23 C 1.3168(2) 0.07742(9) 0.99791(9) 0.0268(4) Uani 1 1 d .
H23a H 1.3766 0.0663 1.0376 0.032 Uiso 1 1 calc R
H23b H 1.2923 0.1174 1.0014 0.032 Uiso 1 1 calc R
C24 C 1.40018(19) 0.06887(9) 0.94020(9) 0.0255(4) Uani 1 1 d .
H24a H 1.4323 0.0296 0.9393 0.031 Uiso 1 1 calc R
H24b H 1.4849 0.0931 0.9453 0.031 Uiso 1 1 calc R
C25 C 1.30634(18) 0.08310(8) 0.87559(8) 0.0218(4) Uani 1 1 d .
H25a H 1.2795 0.1230 0.8753 0.026 Uiso 1 1 calc R
H25b H 1.3616 0.0766 0.8399 0.026 Uiso 1 1 calc R
C26 C 1.31149(18) 0.02626(8) 0.70106(9) 0.0215(4) Uani 1 1 d .
H26a H 1.2450 0.0378 0.6642 0.032 Uiso 1 1 calc R
H26b H 1.4065 0.0232 0.6887 0.032 Uiso 1 1 calc R
H26c H 1.3118 0.0540 0.7350 0.032 Uiso 1 1 calc R
C27 C 1.39766(18) -0.07139(8) 0.79526(9) 0.0248(4) Uani 1 1 d .
H27a H 1.4042 -0.0467 0.8323 0.037 Uiso 1 1 calc R
H27b H 1.4888 -0.0723 0.7788 0.037 Uiso 1 1 calc R
H27c H 1.3729 -0.1091 0.8077 0.037 Uiso 1 1 calc R
C28 C 1.2366(2) -0.09458(8) 0.65995(9) 0.0266(4) Uani 1 1 d .
H28a H 1.2270 -0.1328 0.6752 0.040 Uiso 1 1 calc R
H28b H 1.3206 -0.0920 0.6381 0.040 Uiso 1 1 calc R
H28c H 1.1526 -0.0847 0.6304 0.040 Uiso 1 1 calc R
C29 C 1.1003(2) -0.10552(8) 0.88592(9) 0.0264(4) Uani 1 1 d .
H29a H 1.2007 -0.1131 0.8846 0.040 Uiso 1 1 calc R
H29b H 1.0568 -0.1377 0.9041 0.040 Uiso 1 1 calc R
H29c H 1.0904 -0.0725 0.9122 0.040 Uiso 1 1 calc R
C30 C 1.0183(2) -0.16025(8) 0.75515(10) 0.0279(4) Uani 1 1 d .
H30a H 0.9804 -0.1540 0.7105 0.042 Uiso 1 1 calc R
H30b H 0.9626 -0.1891 0.7731 0.042 Uiso 1 1 calc R
H30c H 1.1169 -0.1724 0.7579 0.042 Uiso 1 1 calc R
C31 C 0.81683(18) -0.07458(8) 0.80673(10) 0.0238(4) Uani 1 1 d .
H31a H 0.8109 -0.0371 0.8246 0.036 Uiso 1 1 calc R
H31b H 0.7774 -0.1017 0.8341 0.036 Uiso 1 1 calc R
H31c H 0.7631 -0.0757 0.7641 0.036 Uiso 1 1 calc R

loop_
_atom_site_aniso_label
_atom_site_aniso_U_11
_atom_site_aniso_U_22
_atom_site_aniso_U_33
_atom_site_aniso_U_23
_atom_site_aniso_U_13
_atom_site_aniso_U_12
Ce1 0.01067(4) 0.00940(5) 0.00838(4) 0.00028(3) 0.00041(3) -0.00004(3)
Cl1 0.01449(17) 0.0243(2) 0.01625(19) 0.00302(16) -0.00101(14) -0.00581(15)
Si1 0.0135(2) 0.0164(2) 0.0113(2) 0.00074(17) -0.00108(16) 0.00136(16)
Si2 0.0156(2) 0.0190(2) 0.0115(2) 0.00314(18) 0.00222(16) -0.00106(17)
Si3 0.0132(2) 0.0132(2) 0.0115(2) -0.00018(17) 0.00281(16) 0.00078(16)
Si4 0.0159(2) 0.0127(2) 0.0146(2) -0.00244(17) -0.00124(17) -0.00205(16)
Si5 0.0117(2) 0.0160(2) 0.0186(2) -0.00192(18) 0.00350(17) 0.00312(16)
Si6 0.0145(2) 0.0107(2) 0.0161(2) 0.00165(17) 0.00070(16) 0.00015(16)
N1 0.0144(6) 0.0121(7) 0.0101(6) 0.0008(5) 0.0000(5) 0.0000(5)
N2 0.0123(6) 0.0120(7) 0.0111(6) -0.0003(5) 0.0007(5) -0.0006(5)
N3 0.0116(6) 0.0116(6) 0.0101(6) -0.0011(5) -0.0006(5) 0.0008(5)
N4 0.0110(6) 0.0122(7) 0.0120(6) 0.0002(5) 0.0001(5) 0.0005(5)
N5 0.0103(6) 0.0107(6) 0.0144(7) 0.0005(5) 0.0012(5) 0.0015(5)
C1 0.0089(7) 0.0108(7) 0.0127(7) 0.0015(6) 0.0051(5) -0.0005(5)
C2 0.0207(8) 0.0237(9) 0.0151(8) 0.0026(7) -0.0040(6) -0.0024(7)
C3 0.0302(10) 0.0213(9) 0.0224(10) 0.0002(8) -0.0037(7) 0.0090(7)
C4 0.0158(8) 0.0374(11) 0.0178(9) -0.0004(8) 0.0011(7) -0.0018(7)
C5 0.0287(9) 0.0218(10) 0.0264(10) 0.0074(8) 0.0043(8) -0.0066(7)
C6 0.0167(8) 0.0293(10) 0.0184(9) -0.0019(7) 0.0029(6) 0.0008(7)
C7 0.0233(9) 0.0452(12) 0.0141(9) 0.0061(8) 0.0034(7) 0.0008(8)
C8 0.0151(8) 0.0190(9) 0.0205(9) -0.0010(7) 0.0045(6) 0.0006(6)
C9 0.0201(8) 0.0160(8) 0.0211(9) -0.0009(7) 0.0075(7) -0.0024(6)
C10 0.0224(8) 0.0263(10) 0.0155(9) 0.0010(7) 0.0041(7) 0.0057(7)
C11 0.0209(8) 0.0264(10) 0.0198(9) -0.0067(7) -0.0039(7) -0.0035(7)
C12 0.0270(9) 0.0196(9) 0.0311(10) -0.0102(8) 0.0027(8) 0.0009(7)
C13 0.0322(10) 0.0173(9) 0.0272(10) 0.0044(8) 0.0001(8) -0.0069(7)
C14 0.0121(7) 0.0121(8) 0.0126(8) -0.0014(6) -0.0007(6) 0.0006(6)
C15 0.0122(7) 0.0184(8) 0.0146(8) -0.0016(6) 0.0015(6) 0.0008(6)
C16 0.0136(8) 0.0250(9) 0.0229(9) -0.0057(7) 0.0001(6) -0.0030(7)
C17 0.0199(8) 0.0293(10) 0.0176(9) -0.0098(8) -0.0032(7) -0.0033(7)
C18 0.0203(8) 0.0334(11) 0.0172(9) -0.0112(8) 0.0048(7) -0.0037(7)
C19 0.0141(7) 0.0241(9) 0.0140(8) -0.0039(7) 0.0029(6) -0.0030(6)
C20 0.0135(7) 0.0120(8) 0.0116(8) 0.0013(6) -0.0002(6) 0.0017(6)
C21 0.0163(8) 0.0425(12) 0.0145(9) -0.0014(8) 0.0018(6) 0.0005(7)
C22 0.0248(9) 0.0549(14) 0.0120(9) 0.0025(9) 0.0037(7) -0.0028(9)
C23 0.0314(10) 0.0312(11) 0.0150(9) -0.0039(8) -0.0078(7) 0.0022(8)
C24 0.0188(8) 0.0363(11) 0.0191(9) 0.0060(8) -0.0058(7) -0.0072(7)
C25 0.0175(8) 0.0293(10) 0.0169(9) 0.0059(7) -0.0046(6) -0.0076(7)
C26 0.0163(8) 0.0246(9) 0.0256(9) 0.0015(8) 0.0102(7) -0.0002(7)
C27 0.0156(8) 0.0281(10) 0.0300(10) -0.0024(8) 0.0002(7) 0.0080(7)
C28 0.0243(9) 0.0277(10) 0.0292(10) -0.0091(8) 0.0087(8) 0.0038(7)
C29 0.0315(10) 0.0249(10) 0.0213(9) 0.0090(8) -0.0016(7) -0.0062(8)
C30 0.0368(11) 0.0140(9) 0.0340(11) -0.0028(8) 0.0087(9) -0.0036(8)
C31 0.0195(8) 0.0188(9) 0.0345(11) 0.0091(8) 0.0082(7) -0.0008(7)

loop_
_atom_type_symbol
_atom_type_description
_atom_type_scat_dispersion_real
_atom_type_scat_dispersion_imag
_atom_type_scat_source
C C 0.0033 0.0016 'International Tables Vol C Tables 4.2.6.8 and 6.1.1.4'
H H 0.0000 0.0000 'International Tables Vol C Tables 4.2.6.8 and 6.1.1.4'
N N 0.0061 0.0033 'International Tables Vol C Tables 4.2.6.8 and 6.1.1.4'
Si Si 0.0817 0.0704 'International Tables Vol C Tables 4.2.6.8 and 6.1.1.4'
Cl Cl 0.1484 0.1585 'International Tables Vol C Tables 4.2.6.8 and 6.1.1.4'
Ce Ce -0.2486 2.6331 'International Tables Vol C Tables 4.2.6.8 and 6.1.1.4'

loop_
_geom_angle_atom_site_label_1
_geom_angle_atom_site_label_2
_geom_angle_atom_site_label_3
_geom_angle
N2 Ce1 N1 118.18(5)
N2 Ce1 N3 129.80(4)
N1 Ce1 N3 95.80(5)
N2 Ce1 N4 99.54(5)
N1 Ce1 N4 142.27(4)
N3 Ce1 N4 55.38(4)
N2 Ce1 Cl1 98.89(3)
N1 Ce1 Cl1 89.03(3)
N3 Ce1 Cl1 118.72(3)
N4 Ce1 Cl1 85.94(3)
N2 Ce1 C1 119.50(4)
N1 Ce1 C1 118.79(4)
N3 Ce1 C1 28.10(4)
N4 Ce1 C1 27.61(4)
Cl1 Ce1 C1 100.71(3)
N2 Ce1 Si1 98.32(3)
N1 Ce1 Si1 27.97(3)
N3 Ce1 Si1 96.45(3)
N4 Ce1 Si1 151.79(3)
Cl1 Ce1 Si1 112.612(14)
C1 Ce1 Si1 124.43(3)
N2 Ce1 Si3 25.80(3)
N1 Ce1 Si3 125.52(3)
N3 Ce1 Si3 104.48(3)
N4 Ce1 Si3 88.15(3)
Cl1 Ce1 Si3 121.328(14)
C1 Ce1 Si3 100.00(3)
Si1 Ce1 Si3 98.820(14)
N2 Ce1 Si4 25.51(3)
N1 Ce1 Si4 106.99(3)
N3 Ce1 Si4 153.63(3)
N4 Ce1 Si4 107.85(3)
Cl1 Ce1 Si4 75.627(13)
C1 Ce1 Si4 134.09(3)
Si1 Ce1 Si4 97.605(13)
Si3 Ce1 Si4 51.288(11)
N1 Si1 C4 108.07(7)
N1 Si1 C3 112.98(8)
C4 Si1 C3 106.39(9)
N1 Si1 C2 115.39(7)
C4 Si1 C2 105.78(8)
C3 Si1 C2 107.63(8)
N1 Si1 Ce1 37.78(4)
C4 Si1 Ce1 70.29(6)
C3 Si1 Ce1 124.65(6)
C2 Si1 Ce1 126.85(6)
N1 Si2 C6 113.61(7)
N1 Si2 C5 111.57(8)
C6 Si2 C5 108.79(9)
N1 Si2 C7 112.43(7)
C6 Si2 C7 103.31(8)
C5 Si2 C7 106.58(9)
N2 Si3 C8 112.87(7)
N2 Si3 C10 112.55(7)
C8 Si3 C10 107.68(8)
N2 Si3 C9 107.79(7)
C8 Si3 C9 108.15(8)
C10 Si3 C9 107.59(8)
N2 Si3 Ce1 34.01(4)
C8 Si3 Ce1 123.20(6)
C10 Si3 Ce1 126.23(6)
C9 Si3 Ce1 73.83(5)
N2 Si4 C13 109.07(8)
N2 Si4 C11 111.36(7)
C13 Si4 C11 110.97(9)
N2 Si4 C12 114.51(8)
C13 Si4 C12 105.55(9)
C11 Si4 C12 105.21(8)
N2 Si4 Ce1 33.40(4)
C13 Si4 Ce1 85.36(6)
C11 Si4 Ce1 100.19(6)
C12 Si4 Ce1 146.15(6)
N5 Si5 C26 109.08(7)
N5 Si5 C27 110.05(7)
C26 Si5 C27 109.56(9)
N5 Si5 C28 111.27(7)
C26 Si5 C28 107.45(9)
C27 Si5 C28 109.38(9)
N5 Si6 C31 109.45(7)
N5 Si6 C30 110.11(8)
C31 Si6 C30 109.46(9)
N5 Si6 C29 112.42(7)
C31 Si6 C29 108.08(9)
C30 Si6 C29 107.25(9)
Si1 N1 Si2 117.60(7)
Si1 N1 Ce1 114.24(6)
Si2 N1 Ce1 127.44(7)
Si3 N2 Si4 118.64(7)
Si3 N2 Ce1 120.19(7)
Si4 N2 Ce1 121.09(7)
C1 N3 C14 121.33(13)
C1 N3 Ce1 95.39(9)
C14 N3 Ce1 142.43(10)
C1 N4 C20 122.13(13)
C1 N4 Ce1 94.57(9)
C20 N4 Ce1 143.18(10)
C1 N5 Si6 120.55(10)
C1 N5 Si5 116.42(10)
Si6 N5 Si5 122.67(8)
N4 C1 N3 113.36(13)
N4 C1 N5 123.91(13)
N3 C1 N5 122.68(13)
N4 C1 Ce1 57.82(8)
N3 C1 Ce1 56.51(8)
N5 C1 Ce1 168.57(10)
N3 C14 C19 113.18(13)
N3 C14 C15 109.73(12)
C19 C14 C15 109.63(13)
C14 C15 C16 111.26(13)
C17 C16 C15 111.69(14)
C18 C17 C16 111.18(14)
C17 C18 C19 111.55(14)
C14 C19 C18 110.57(14)
N4 C20 C25 113.06(13)
N4 C20 C21 108.97(12)
C25 C20 C21 109.30(14)
C20 C21 C22 112.43(14)
C23 C22 C21 111.36(16)
C22 C23 C24 110.10(15)
C23 C24 C25 111.40(15)
C20 C25 C24 110.98(14)

loop_
_geom_bond_atom_site_label_1
_geom_bond_atom_site_label_2
_geom_bond_distance
Ce1 N2 2.2451(13)
Ce1 N1 2.2780(13)
Ce1 N3 2.4019(13)
Ce1 N4 2.4344(13)
Ce1 Cl1 2.5877(5)
Ce1 C1 2.8672(15)
Ce1 Si1 3.3903(5)
Ce1 Si3 3.4693(6)
Ce1 Si4 3.4924(6)
Si1 N1 1.7441(14)
Si1 C4 1.8795(18)
Si1 C3 1.8808(19)
Si1 C2 1.8856(17)
Si2 N1 1.7612(14)
Si2 C6 1.8748(18)
Si2 C5 1.8807(19)
Si2 C7 1.8873(18)
Si3 N2 1.7469(14)
Si3 C8 1.8760(17)
Si3 C10 1.8861(18)
Si3 C9 1.8892(17)
Si4 N2 1.7563(14)
Si4 C13 1.8725(19)
Si4 C11 1.8732(18)
Si4 C12 1.8855(18)
Si5 N5 1.7734(13)
Si5 C26 1.8653(18)
Si5 C27 1.8729(18)
Si5 C28 1.8784(19)
Si6 N5 1.7714(14)
Si6 C31 1.8595(18)
Si6 C30 1.8716(19)
Si6 C29 1.8724(18)
N3 C1 1.3565(19)
N3 C14 1.4712(19)
N4 C1 1.333(2)
N4 C20 1.4785(19)
N5 C1 1.4290(19)
C14 C19 1.528(2)
C14 C15 1.533(2)
C15 C16 1.538(2)
C16 C17 1.530(2)
C17 C18 1.530(2)
C18 C19 1.538(2)
C20 C25 1.526(2)
C20 C21 1.528(2)
C21 C22 1.539(2)
C22 C23 1.522(3)
C23 C24 1.528(3)
C24 C25 1.542(2)
